data_1536099
loop_
_publ_author_name
'Cordier, G.'
'Schwidetzky, C.'
'Schaefer, H.'

_publ_section_title
;
 New Sb S2 strings in the Ba Sb2 S4 structure
;
_journal_name_full 'Journal of Solid State Chemistry'
_journal_page_first 84
_journal_page_last 88
_journal_volume 54
_journal_year 1984
_chemical_formula_sum 'Ba S4 Sb2'
_chemical_name_systematic 'Ba Sb2 S4'
_space_group_IT_number 14
_symmetry_space_group_name_Hall '-P 2ybc'
_symmetry_space_group_name_H-M 'P 1 21/c 1'
_cell_angle_alpha 90
_cell_angle_beta 101.36
_cell_angle_gamma 90
_cell_formula_units_Z 8
_cell_length_a 8.985
_cell_length_b 8.203
_cell_length_c 20.602
_cell_volume 1488.701
_citation_journal_id_ASTM JSSCBI
_cod_data_source_file Cordier_JSSCBI_1984_643.cif
_cod_data_source_block Ba1S4Sb2
_cod_original_formula_sum 'Ba1 S4 Sb2'
_cod_database_code 1536099

loop_
_symmetry_equiv_pos_as_xyz
x,y,z
-x,y+1/2,-z+1/2
-x,-y,-z
x,-y-1/2,z-1/2

loop_
_atom_site_label
_atom_site_type_symbol
_atom_site_fract_x
_atom_site_fract_y
_atom_site_fract_z
_atom_site_occupancy
_atom_site_U_iso_or_equiv
S8 S-2 0.6546 0.347 0.9611 1 0.0
S6 S-2 0.7429 0.826 0.7291 1 0.0
Ba1 Ba+2 0.0237 0.0437 0.8093 1 0.0
S2 S-2 0.2202 0.058 0.0841 1 0.0
Sb1 Sb+3 0.3023 0.4781 0.8753 1 0.0
Sb4 Sb+3 0.8473 0.5 0.8852 1 0.0
S1 S-2 0.038 0.2952 0.9395 1 0.0
Sb2 Sb+3 0.8549 0.1579 0.0026 1 0.0
S7 S-2 0.4965 0.6647 0.848 1 0.0
Ba2 Ba+2 0.5202 0.4429 0.2992 1 0.0
S4 S-2 0.2311 0.8471 0.7163 1 0.0
S3 S-2 0.6293 0.0055 0.0742 1 0.0
S5 S-2 0.9214 0.1549 0.6541 1 0.0
Sb3 Sb+3 0.4237 0.2028 0.0304 1 0.0
